data_7152784
loop_
_publ_author_name
'Das, Utpal'
'Tsai, Yi-Ling'
'Lin, Wenwei'

_publ_section_title
;
 An efficient organocatalytic enantioselective synthesis of
 spironitrocyclopropanes.
;
_journal_issue 1
_journal_name_full 'Organic &amp; biomolecular chemistry'
_journal_page_first 44
_journal_page_last 47
_journal_paper_doi 10.1039/c2ob26943k
_journal_volume 11
_journal_year 2013
_chemical_absolute_configuration ad
_chemical_formula_moiety 'C18 H12 Br N O4'
_chemical_formula_sum 'C18 H12 Br N O4'
_chemical_formula_weight 386.20
_chemical_name_systematic
;
?
;
_space_group_IT_number 4
_symmetry_cell_setting monoclinic
_symmetry_space_group_name_Hall 'P 2yb'
_symmetry_space_group_name_H-M 'P 1 21 1'
_atom_sites_solution_hydrogens geom
_atom_sites_solution_primary direct
_atom_sites_solution_secondary difmap
_audit_creation_method SHELXL-97
_cell_angle_alpha 90.00
_cell_angle_beta 93.785(5)
_cell_angle_gamma 90.00
_cell_formula_units_Z 2
_cell_length_a 8.8074(11)
_cell_length_b 9.7518(15)
_cell_length_c 9.7363(14)
_cell_measurement_reflns_used 0
_cell_measurement_temperature 200(2)
_cell_measurement_theta_max 0
_cell_measurement_theta_min 0
_cell_volume 834.4(2)
_computing_molecular_graphics 'Ortep-3 for Windows (Farrugia, 1997)'
_computing_publication_material 'WinGX publication routines (Farrugia, 1999)'
_computing_structure_refinement 'SHELXL-97 (Sheldrick, 1997)'
_computing_structure_solution 'SHELXS-86 (Sheldrick, 1986)'
_diffrn_ambient_temperature 200(2)
_diffrn_measured_fraction_theta_full 0.996
_diffrn_measured_fraction_theta_max 0.996
_diffrn_radiation_monochromator graphite
_diffrn_radiation_source 'fine-focus sealed tube'
_diffrn_radiation_type MoK\a
_diffrn_radiation_wavelength 0.71073
_diffrn_reflns_av_R_equivalents 0.0300
_diffrn_reflns_av_sigmaI/netI 0.0642
_diffrn_reflns_limit_h_max 10
_diffrn_reflns_limit_h_min -9
_diffrn_reflns_limit_k_max 11
_diffrn_reflns_limit_k_min -11
_diffrn_reflns_limit_l_max 11
_diffrn_reflns_limit_l_min -11
_diffrn_reflns_number 5722
_diffrn_reflns_theta_full 25.05
_diffrn_reflns_theta_max 25.05
_diffrn_reflns_theta_min 2.32
_exptl_absorpt_coefficient_mu 2.484
_exptl_absorpt_correction_T_max 0.9292
_exptl_absorpt_correction_T_min 0.2790
_exptl_absorpt_correction_type multi-scan
_exptl_crystal_colour colorless
_exptl_crystal_density_diffrn 1.537
_exptl_crystal_density_method 'not measured'
_exptl_crystal_description prism
_exptl_crystal_F_000 388
_exptl_crystal_size_max 0.69
_exptl_crystal_size_mid 0.09
_exptl_crystal_size_min 0.03
_refine_diff_density_max 0.286
_refine_diff_density_min -0.307
_refine_diff_density_rms 0.046
_refine_ls_abs_structure_details 'Flack H D (1983), Acta Cryst. A39, 876-881'
_refine_ls_abs_structure_Flack 0.006(10)
_refine_ls_extinction_method none
_refine_ls_goodness_of_fit_ref 1.003
_refine_ls_hydrogen_treatment constr
_refine_ls_matrix_type full
_refine_ls_number_parameters 217
_refine_ls_number_reflns 2477
_refine_ls_number_restraints 1
_refine_ls_restrained_S_all 1.002
_refine_ls_R_factor_all 0.0523
_refine_ls_R_factor_gt 0.0350
_refine_ls_shift/su_max 0.001
_refine_ls_shift/su_mean 0.000
_refine_ls_structure_factor_coef Fsqd
_refine_ls_weighting_details 'calc w=1/[\s^2^(Fo^2^)+(0.0155P)^2^+0.0595P] where P=(Fo^2^+2Fc^2^)/3'
_refine_ls_weighting_scheme calc
_refine_ls_wR_factor_gt 0.0670
_refine_ls_wR_factor_ref 0.0731
_reflns_number_gt 1966
_reflns_number_total 2477
_reflns_threshold_expression >2sigma(I)
_cod_data_source_file c2ob26943k.txt
_cod_data_source_block a13901
_cod_original_sg_symbol_H-M 'P 21'
_cod_database_code 7152784

loop_
_symmetry_equiv_pos_as_xyz
'x, y, z'
'-x, y+1/2, -z'

loop_
_atom_site_label
_atom_site_type_symbol
_atom_site_fract_x
_atom_site_fract_y
_atom_site_fract_z
_atom_site_U_iso_or_equiv
_atom_site_adp_type
_atom_site_occupancy
_atom_site_symmetry_multiplicity
_atom_site_calc_flag
_atom_site_refinement_flags
C1 C 0.8889(5) 0.0995(4) -0.3740(4) 0.0438(10) Uani 1 1 d .
C2 C 0.7635(4) 0.1594(5) -0.3236(3) 0.0427(9) Uani 1 1 d .
H2 H 0.7173 0.2372 -0.3675 0.051 Uiso 1 1 calc R
C3 C 0.7051(5) 0.1035(4) -0.2064(4) 0.0383(10) Uani 1 1 d .
H3 H 0.6170 0.1425 -0.1709 0.046 Uiso 1 1 calc R
C4 C 0.7743(4) -0.0082(3) -0.1414(4) 0.0340(9) Uani 1 1 d .
C5 C 0.9025(6) -0.0632(4) -0.1943(4) 0.0503(12) Uani 1 1 d .
H5 H 0.9514 -0.1396 -0.1499 0.060 Uiso 1 1 calc R
C6 C 0.9604(5) -0.0093(4) -0.3102(4) 0.0547(12) Uani 1 1 d .
H6 H 1.0492 -0.0474 -0.3455 0.066 Uiso 1 1 calc R
C7 C 0.7007(5) -0.0753(4) -0.0248(4) 0.0406(10) Uani 1 1 d .
H7 H 0.6148 -0.1376 -0.0552 0.049 Uiso 1 1 calc R
C8 C 0.7860(5) -0.1208(4) 0.1030(4) 0.0395(10) Uani 1 1 d .
C9 C 0.9523(5) -0.1062(4) 0.1378(4) 0.0523(12) Uani 1 1 d .
H9A H 0.9777 -0.1445 0.2295 0.079 Uiso 1 1 calc R
H9B H 0.9800 -0.0089 0.1371 0.079 Uiso 1 1 calc R
H9C H 1.0086 -0.1555 0.0697 0.079 Uiso 1 1 calc R
C10 C 0.6762(5) 0.0001(3) 0.1091(4) 0.0353(9) Uani 1 1 d .
C11 C 0.5264(5) -0.0123(4) 0.1769(5) 0.0497(12) Uani 1 1 d .
C12 C 0.5050(5) 0.1161(4) 0.2526(4) 0.0485(12) Uani 1 1 d .
C13 C 0.3899(5) 0.1511(6) 0.3393(4) 0.0651(14) Uani 1 1 d .
H13 H 0.3096 0.0895 0.3558 0.078 Uiso 1 1 calc R
C14 C 0.3990(8) 0.2806(8) 0.4000(5) 0.085(2) Uani 1 1 d .
H14 H 0.3252 0.3065 0.4620 0.102 Uiso 1 1 calc R
C15 C 0.5118(8) 0.3716(6) 0.3725(5) 0.0743(18) Uani 1 1 d .
H15 H 0.5128 0.4601 0.4134 0.089 Uiso 1 1 calc R
C16 C 0.6228(6) 0.3369(5) 0.2870(5) 0.0550(12) Uani 1 1 d .
H16 H 0.7002 0.4005 0.2676 0.066 Uiso 1 1 calc R
C17 C 0.6197(5) 0.2077(4) 0.2297(4) 0.0392(11) Uani 1 1 d .
C18 C 0.7321(5) 0.1433(4) 0.1408(3) 0.0362(10) Uani 1 1 d .
N1 N 0.7259(5) -0.2520(4) 0.1636(4) 0.0563(11) Uani 1 1 d .
O1 O 0.6845(4) -0.3431(4) 0.0850(3) 0.0838(10) Uani 1 1 d .
O2 O 0.7297(5) -0.2598(3) 0.2874(4) 0.0802(12) Uani 1 1 d .
O3 O 0.4432(4) -0.1103(3) 0.1669(4) 0.0866(13) Uani 1 1 d .
O4 O 0.8464(3) 0.1960(3) 0.1022(2) 0.0482(7) Uani 1 1 d .
Br1 Br 0.96743(5) 0.16995(7) -0.53772(4) 0.0737(2) Uani 1 1 d .

loop_
_atom_site_aniso_label
_atom_site_aniso_U_11
_atom_site_aniso_U_22
_atom_site_aniso_U_33
_atom_site_aniso_U_23
_atom_site_aniso_U_13
_atom_site_aniso_U_12
C1 0.044(3) 0.055(3) 0.032(2) 0.0001(19) -0.0005(19) 0.001(2)
C2 0.044(2) 0.038(2) 0.045(2) 0.006(2) -0.0047(18) 0.008(2)
C3 0.038(3) 0.037(2) 0.040(2) -0.0028(17) 0.0015(19) 0.0085(17)
C4 0.037(3) 0.030(2) 0.034(2) 0.0009(17) -0.0041(18) 0.0054(18)
C5 0.062(4) 0.046(2) 0.042(3) 0.001(2) -0.002(2) 0.019(2)
C6 0.049(3) 0.070(3) 0.046(3) -0.009(2) 0.003(2) 0.027(2)
C7 0.042(3) 0.033(2) 0.046(3) -0.0020(18) -0.007(2) -0.0006(18)
C8 0.044(3) 0.034(2) 0.041(2) 0.0014(18) 0.002(2) 0.000(2)
C9 0.048(3) 0.067(3) 0.040(2) -0.002(2) -0.012(2) 0.015(2)
C10 0.031(2) 0.031(2) 0.043(2) -0.0014(18) 0.0040(18) -0.0016(17)
C11 0.051(3) 0.038(3) 0.061(3) 0.021(2) 0.013(2) -0.001(2)
C12 0.047(3) 0.057(3) 0.043(2) 0.0175(19) 0.013(2) 0.010(2)
C13 0.055(3) 0.086(4) 0.056(3) 0.031(3) 0.021(2) 0.024(3)
C14 0.093(6) 0.128(6) 0.036(3) 0.002(3) 0.009(3) 0.065(5)
C15 0.088(5) 0.082(4) 0.049(3) -0.020(3) -0.025(3) 0.048(4)
C16 0.058(4) 0.054(3) 0.050(3) -0.015(2) -0.018(3) 0.012(2)
C17 0.041(3) 0.045(3) 0.0306(19) 0.0055(18) -0.0057(18) 0.008(2)
C18 0.038(3) 0.038(3) 0.0314(18) 0.0024(17) -0.0023(17) -0.002(2)
N1 0.072(3) 0.042(2) 0.056(3) 0.012(2) 0.007(2) 0.004(2)
O1 0.131(3) 0.0392(18) 0.081(2) 0.006(2) 0.007(2) -0.016(3)
O2 0.117(4) 0.067(2) 0.058(2) 0.0204(17) 0.014(2) 0.0078(19)
O3 0.062(3) 0.052(2) 0.149(4) 0.018(2) 0.036(2) -0.0182(18)
O4 0.0430(17) 0.053(2) 0.0487(14) -0.0047(15) 0.0053(13) -0.0178(16)
Br1 0.0605(3) 0.1159(4) 0.0451(2) 0.0176(4) 0.0066(2) 0.0029(4)

loop_
_atom_type_symbol
_atom_type_description
_atom_type_scat_dispersion_real
_atom_type_scat_dispersion_imag
_atom_type_scat_source
C C 0.0033 0.0016 'International Tables Vol C Tables 4.2.6.8 and 6.1.1.4'
H H 0.0000 0.0000 'International Tables Vol C Tables 4.2.6.8 and 6.1.1.4'
N N 0.0061 0.0033 'International Tables Vol C Tables 4.2.6.8 and 6.1.1.4'
O O 0.0106 0.0060 'International Tables Vol C Tables 4.2.6.8 and 6.1.1.4'
Br Br -0.2901 2.4595 'International Tables Vol C Tables 4.2.6.8 and 6.1.1.4'

loop_
_geom_angle_atom_site_label_1
_geom_angle_atom_site_label_2
_geom_angle_atom_site_label_3
_geom_angle
C6 C1 C2 121.9(4)
C6 C1 Br1 118.6(3)
C2 C1 Br1 119.5(3)
C1 C2 C3 118.5(4)
C1 C2 H2 120.8
C3 C2 H2 120.8
C4 C3 C2 120.6(4)
C4 C3 H3 119.7
C2 C3 H3 119.7
C3 C4 C5 118.9(3)
C3 C4 C7 119.5(3)
C5 C4 C7 121.3(3)
C6 C5 C4 121.0(4)
C6 C5 H5 119.5
C4 C5 H5 119.5
C1 C6 C5 119.2(4)
C1 C6 H6 120.4
C5 C6 H6 120.4
C8 C7 C4 123.3(4)
C8 C7 C10 61.2(3)
C4 C7 C10 122.1(3)
C8 C7 H7 113.5
C4 C7 H7 113.5
C10 C7 H7 113.5
C7 C8 C9 126.9(3)
C7 C8 N1 114.1(3)
C9 C8 N1 110.8(3)
C7 C8 C10 60.9(3)
C9 C8 C10 122.2(3)
N1 C8 C10 113.4(3)
C8 C9 H9A 109.5
C8 C9 H9B 109.5
H9A C9 H9B 109.5
C8 C9 H9C 109.5
H9A C9 H9C 109.5
H9B C9 H9C 109.5
C18 C10 C11 105.4(3)
C18 C10 C7 124.1(3)
C11 C10 C7 120.7(4)
C18 C10 C8 121.6(3)
C11 C10 C8 121.7(3)
C7 C10 C8 57.9(2)
O3 C11 C12 128.2(4)
O3 C11 C10 124.7(4)
C12 C11 C10 107.1(4)
C17 C12 C13 120.4(4)
C17 C12 C11 110.5(3)
C13 C12 C11 129.1(4)
C14 C13 C12 116.9(5)
C14 C13 H13 121.6
C12 C13 H13 121.6
C15 C14 C13 121.7(5)
C15 C14 H14 119.2
C13 C14 H14 119.2
C16 C15 C14 121.0(5)
C16 C15 H15 119.5
C14 C15 H15 119.5
C15 C16 C17 118.5(5)
C15 C16 H16 120.7
C17 C16 H16 120.7
C12 C17 C16 121.5(4)
C12 C17 C18 110.0(3)
C16 C17 C18 128.5(4)
O4 C18 C17 126.6(4)
O4 C18 C10 126.6(3)
C17 C18 C10 106.7(3)
O2 N1 O1 124.9(4)
O2 N1 C8 117.0(4)
O1 N1 C8 118.0(3)

loop_
_geom_bond_atom_site_label_1
_geom_bond_atom_site_label_2
_geom_bond_distance
C1 C6 1.362(6)
C1 C2 1.369(5)
C1 Br1 1.907(4)
C2 C3 1.393(5)
C2 H2 0.9500
C3 C4 1.380(5)
C3 H3 0.9500
C4 C5 1.380(5)
C4 C7 1.495(5)
C5 C6 1.373(6)
C5 H5 0.9500
C6 H6 0.9500
C7 C8 1.479(5)
C7 C10 1.524(5)
C7 H7 1.0000
C8 C9 1.488(6)
C8 N1 1.519(5)
C8 C10 1.529(5)
C9 H9A 0.9800
C9 H9B 0.9800
C9 H9C 0.9800
C10 C18 1.506(5)
C10 C11 1.519(6)
C11 O3 1.205(5)
C11 C12 1.471(6)
C12 C17 1.378(5)
C12 C13 1.403(6)
C13 C14 1.395(8)
C13 H13 0.9500
C14 C15 1.372(8)
C14 H14 0.9500
C15 C16 1.368(7)
C15 H15 0.9500
C16 C17 1.378(6)
C16 H16 0.9500
C17 C18 1.495(5)
C18 O4 1.212(4)
N1 O2 1.206(4)
N1 O1 1.213(5)
